data_7017786
loop_
_publ_author_name
'Ando, Tatsuya'
'Nakata, Naoki'
'Suzuki, Kazuharu'
'Matsumoto, Takahiro'
'Ogo, Seiji'

_publ_section_title
;
 Ru cyclooctatetraene precursors for MOCVD.
;
_journal_issue 6
_journal_name_full 'Dalton transactions (Cambridge, England : 2003)'
_journal_page_first 1678
_journal_page_last 1682
_journal_paper_doi 10.1039/c1dt11454a
_journal_volume 41
_journal_year 2012
_chemical_formula_moiety 'C12 H10 O3 Ru '
_chemical_formula_sum 'C12 H10 O3 Ru'
_chemical_formula_weight 303.28
_space_group_IT_number 14
_symmetry_cell_setting monoclinic
_symmetry_Int_Tables_number 14
_symmetry_space_group_name_Hall '-P 2yab'
_symmetry_space_group_name_H-M 'P 1 21/a 1'
_audit_creation_date 'Mon Aug 1 11:34:44 2011'
_audit_creation_method 'by teXsan'
_cell_angle_alpha 90
_cell_angle_beta 110.359(5)
_cell_angle_gamma 90
_cell_formula_units_Z 4
_cell_length_a 12.590(4)
_cell_length_b 7.098(2)
_cell_length_c 13.565(5)
_cell_measurement_reflns_used 3621
_cell_measurement_temperature 123.2
_cell_measurement_theta_max 27.5
_cell_measurement_theta_min 3.3
_cell_volume 1136.5(6)
_computing_cell_refinement CRYSTALCLEAR
_computing_data_collection CRYSTALCLEAR
_computing_data_reduction 'teXsan Ver. 2.0'
_computing_publication_material 'teXsan Ver. 2.0'
_computing_structure_refinement 'teXsan Ver. 2.0'
_computing_structure_solution SIR92
_diffrn_ambient_temperature 123.2
_diffrn_detector_area_resol_mean 28.57
_diffrn_measured_fraction_theta_full 0.9886
_diffrn_measured_fraction_theta_max 0.9886
_diffrn_measurement_device_type 'Rigaku/MSC Saturn CCD'
_diffrn_measurement_method \w
_diffrn_radiation_type 'Mo K\a'
_diffrn_radiation_wavelength 0.7107
_diffrn_reflns_av_R_equivalents 0.022
_diffrn_reflns_limit_h_max 16
_diffrn_reflns_limit_h_min -16
_diffrn_reflns_limit_k_max 9
_diffrn_reflns_limit_k_min -9
_diffrn_reflns_limit_l_max 17
_diffrn_reflns_limit_l_min -17
_diffrn_reflns_number 2806
_diffrn_reflns_theta_full 27.52
_diffrn_reflns_theta_max 27.52
_exptl_absorpt_coefficient_mu 1.367
_exptl_absorpt_correction_type none
_exptl_crystal_colour Orange
_exptl_crystal_density_diffrn 1.772
_exptl_crystal_density_method 'not measured'
_exptl_crystal_description Prism
_exptl_crystal_F_000 600.00
_exptl_crystal_size_max 0.100
_exptl_crystal_size_mid 0.100
_exptl_crystal_size_min 0.060
_refine_diff_density_max 0.63
_refine_diff_density_min -0.36
_refine_ls_extinction_method none
_refine_ls_goodness_of_fit_ref 1.004
_refine_ls_hydrogen_treatment noref
_refine_ls_number_parameters 145
_refine_ls_number_reflns 2592
_refine_ls_R_factor_gt 0.0194
_refine_ls_shift/su_max 0.0015
_refine_ls_structure_factor_coef Fsqd
_refine_ls_weighting_details 'w = 1/[\s^2^(Fo^2^) + (0.01700(Max(Fo^2^,0) + 2Fc^2^)/3)^2^]'
_refine_ls_weighting_scheme calc
_refine_ls_wR_factor_ref 0.0523
_reflns_number_gt 2103
_reflns_number_total 2592
_reflns_threshold_expression F^2^>2.0\s(F^2^)
_cod_data_source_file c1dt11454a.txt
_cod_data_source_block '_Ru_MeCOT'
_cod_original_cell_volume 1136.6(7)
_cod_original_sg_symbol_H-M 'P 21/a '
_cod_original_formula_sum 'C12 H10 O3 Ru '
_cod_database_code 7017786

loop_
_symmetry_equiv_pos_as_xyz
x,y,z
1/2-x,1/2+y,-z
-x,-y,-z
1/2+x,1/2-y,z

loop_
_atom_site_label
_atom_site_type_symbol
_atom_site_fract_x
_atom_site_fract_y
_atom_site_fract_z
_atom_site_U_iso_or_equiv
_atom_site_adp_type
_atom_site_occupancy
_atom_site_symmetry_multiplicity
_atom_site_calc_flag
Ru(1) Ru 0.25071(1) 0.00611(2) 0.31937(1) 0.01480(5) Uani 1.00 1 d
O(1) O 0.2856(1) -0.4091(2) 0.3829(1) 0.0362(5) Uani 1.00 1 d
O(2) O 0.0439(1) 0.0958(2) 0.3808(1) 0.0358(4) Uani 1.00 1 d
O(3) O 0.4194(1) 0.1682(2) 0.5242(1) 0.0341(4) Uani 1.00 1 d
C(1) C 0.2711(2) -0.2539(3) 0.3629(1) 0.0233(5) Uani 1.00 1 d
C(2) C 0.1202(2) 0.0598(3) 0.3591(1) 0.0223(5) Uani 1.00 1 d
C(3) C 0.3575(2) 0.1073(3) 0.4481(1) 0.0227(5) Uani 1.00 1 d
C(4) C 0.1895(2) 0.1671(2) 0.1712(1) 0.0169(4) Uani 1.00 1 d
C(5) C 0.1310(2) -0.0128(2) 0.1509(1) 0.0160(5) Uani 1.00 1 d
C(6) C 0.1336(2) -0.1639(3) 0.0788(1) 0.0197(5) Uani 1.00 1 d
C(7) C 0.2154(2) -0.2529(3) 0.0546(1) 0.0214(5) Uani 1.00 1 d
C(8) C 0.3357(2) -0.2486(3) 0.1058(2) 0.0228(5) Uani 1.00 1 d
C(9) C 0.4025(2) -0.1463(3) 0.1877(1) 0.0221(5) Uani 1.00 1 d
C(10) C 0.3840(2) 0.0172(3) 0.2452(2) 0.0185(5) Uani 1.00 1 d
C(11) C 0.3086(2) 0.1777(3) 0.2138(1) 0.0188(5) Uani 1.00 1 d
C(12) C 0.1209(2) 0.3457(3) 0.1533(1) 0.0240(5) Uani 1.00 1 d
H(1) H 0.0507 0.0150 0.1465 0.0074 Uiso 1.00 1 calc
H(2) H 0.0580 -0.2054 0.0377 0.0074 Uiso 1.00 1 calc
H(3) H 0.1987 -0.3627 -0.0011 0.0074 Uiso 1.00 1 calc
H(4) H 0.3686 -0.3589 0.0847 0.0074 Uiso 1.00 1 calc
H(5) H 0.4836 -0.2020 0.2229 0.0074 Uiso 1.00 1 calc
H(6) H 0.4596 0.0480 0.2954 0.0074 Uiso 1.00 1 calc
H(7) H 0.3437 0.2993 0.2455 0.0074 Uiso 1.00 1 calc
H(8) H 0.1040 0.3786 0.0780 0.0074 Uiso 1.00 1 calc
H(9) H 0.1688 0.4543 0.2025 0.0074 Uiso 1.00 1 calc
H(10) H 0.0471 0.3235 0.1663 0.0074 Uiso 1.00 1 calc

loop_
_atom_site_aniso_label
_atom_site_aniso_U_11
_atom_site_aniso_U_22
_atom_site_aniso_U_33
_atom_site_aniso_U_12
_atom_site_aniso_U_13
_atom_site_aniso_U_23
Ru(1) 0.01449(10) 0.01818(10) 0.01167(9) 0.00096(6) 0.00448(7) -0.00015(6)
O(1) 0.055(1) 0.0224(8) 0.0301(8) 0.0032(7) 0.0132(7) 0.0031(7)
O(2) 0.0278(8) 0.052(1) 0.0329(8) 0.0150(7) 0.0169(7) 0.0102(8)
O(3) 0.0283(8) 0.0447(10) 0.0232(7) 0.0020(7) 0.0014(6) -0.0125(7)
C(1) 0.026(1) 0.031(1) 0.0134(9) 0.0013(9) 0.0070(8) -0.0013(8)
C(2) 0.024(1) 0.026(1) 0.0152(9) 0.0041(8) 0.0044(8) 0.0033(8)
C(3) 0.024(1) 0.025(1) 0.0214(9) 0.0046(8) 0.0104(8) -0.0013(8)
C(4) 0.0207(9) 0.0171(9) 0.0133(8) -0.0005(7) 0.0064(7) 0.0011(7)
C(5) 0.0147(9) 0.0185(9) 0.0139(9) 0.0003(7) 0.0037(7) 0.0015(7)
C(6) 0.0203(10) 0.0202(9) 0.0162(9) -0.0053(8) 0.0035(7) -0.0001(7)
C(7) 0.031(1) 0.0172(9) 0.0172(9) -0.0045(8) 0.0099(8) -0.0019(7)
C(8) 0.030(1) 0.0181(9) 0.0262(10) 0.0028(8) 0.0171(8) 0.0001(8)
C(9) 0.0191(10) 0.025(1) 0.0242(9) 0.0033(8) 0.0101(8) 0.0015(8)
C(10) 0.0114(9) 0.025(1) 0.0196(10) -0.0028(7) 0.0063(7) -0.0002(7)
C(11) 0.023(1) 0.0179(9) 0.0172(8) -0.0044(8) 0.0096(7) -0.0019(7)
C(12) 0.027(1) 0.021(1) 0.0214(9) 0.0023(8) 0.0047(8) -0.0001(8)

loop_
_atom_type_symbol
_atom_type_description
_atom_type_scat_dispersion_real
_atom_type_scat_dispersion_imag
_atom_type_scat_source
C C 0.003 0.002
;International Tables for Crystallography
(1992, Vol. C, Tables 4.2.6.8 and 6.1.1.1)
;
H H 0.000 0.000
;International Tables for Crystallography
(1992, Vol. C, Table 6.1.1.2)
;
O O 0.011 0.006
;International Tables for Crystallography
(1992, Vol. C, Tables 4.2.6.8 and 6.1.1.1)
;
Ru Ru -1.259 0.836
;International Tables for Crystallography
(1992, Vol. C, Tables 4.2.6.8 and 6.1.1.1)
;

loop_
_geom_angle_atom_site_label_1
_geom_angle_atom_site_label_2
_geom_angle_atom_site_label_3
_geom_angle
_geom_angle_publ_flag
C(1) Ru(1) C(2) 97.97(8) yes
C(1) Ru(1) C(3) 95.88(8) yes
C(1) Ru(1) C(4) 137.94(7) yes
C(1) Ru(1) C(5) 102.92(7) yes
C(1) Ru(1) C(10) 97.49(7) yes
C(1) Ru(1) C(11) 133.93(7) yes
C(2) Ru(1) C(3) 93.82(8) yes
C(2) Ru(1) C(4) 95.18(7) yes
C(2) Ru(1) C(5) 87.75(8) yes
C(2) Ru(1) C(10) 163.63(8) yes
C(2) Ru(1) C(11) 125.48(8) yes
C(3) Ru(1) C(4) 122.91(8) yes
C(3) Ru(1) C(5) 160.74(7) yes
C(3) Ru(1) C(10) 89.88(8) yes
C(3) Ru(1) C(11) 95.67(7) yes
C(4) Ru(1) C(5) 37.91(6) yes
C(4) Ru(1) C(10) 69.58(7) yes
C(4) Ru(1) C(11) 37.41(7) yes
C(5) Ru(1) C(10) 83.61(8) yes
C(5) Ru(1) C(11) 68.20(7) yes
C(10) Ru(1) C(11) 38.18(6) yes
Ru(1) C(1) O(1) 175.3(2) yes
Ru(1) C(2) O(2) 178.0(2) yes
Ru(1) C(3) O(3) 179.1(2) yes
Ru(1) C(4) C(5) 73.1(1) yes
Ru(1) C(4) C(11) 70.7(1) yes
Ru(1) C(4) C(12) 125.6(1) yes
C(5) C(4) C(11) 121.5(2) yes
C(5) C(4) C(12) 119.0(2) yes
C(11) C(4) C(12) 119.4(2) yes
Ru(1) C(5) C(4) 68.95(10) yes
Ru(1) C(5) C(6) 123.9(1) yes
C(4) C(5) C(6) 130.2(2) yes
C(5) C(6) C(7) 135.0(2) yes
C(6) C(7) C(8) 130.1(2) yes
C(7) C(8) C(9) 131.5(2) yes
C(8) C(9) C(10) 134.3(2) yes
Ru(1) C(10) C(9) 119.7(1) yes
Ru(1) C(10) C(11) 69.1(1) yes
C(9) C(10) C(11) 132.6(2) yes
Ru(1) C(11) C(4) 71.9(1) yes
Ru(1) C(11) C(10) 72.7(1) yes
C(4) C(11) C(10) 125.0(2) yes

loop_
_geom_bond_atom_site_label_1
_geom_bond_atom_site_label_2
_geom_bond_distance
_geom_bond_publ_flag
Ru(1) C(1) 1.927(2) yes
Ru(1) C(2) 1.936(2) yes
Ru(1) C(3) 1.933(2) yes
Ru(1) C(4) 2.205(2) yes
Ru(1) C(5) 2.262(2) yes
Ru(1) C(10) 2.238(2) yes
Ru(1) C(11) 2.189(2) yes
O(1) C(1) 1.134(2) yes
O(2) C(2) 1.129(2) yes
O(3) C(3) 1.140(2) yes
C(4) C(5) 1.452(2) yes
C(4) C(11) 1.409(3) yes
C(4) C(12) 1.505(3) yes
C(5) C(6) 1.460(3) yes
C(6) C(7) 1.343(3) yes
C(7) C(8) 1.430(3) yes
C(8) C(9) 1.349(3) yes
C(9) C(10) 1.462(3) yes
C(10) C(11) 1.449(3) yes

loop_
_geom_contact_atom_site_label_1
_geom_contact_atom_site_label_2
_geom_contact_distance
_geom_contact_site_symmetry_2
O(1) O(2) 3.178(2) 2_546
O(1) O(3) 3.289(2) 2_546
O(1) C(2) 3.289(2) 2_546
O(1) C(3) 3.375(3) 2_546
O(1) O(2) 3.521(3) 4_545
O(1) C(12) 3.540(2) 1_545
O(1) C(3) 3.582(3) 1_545
O(2) O(3) 3.267(2) 2_546
O(2) O(3) 3.341(2) 4_455
O(2) C(11) 3.438(2) 4_455
O(2) C(3) 3.503(3) 4_455
O(2) C(10) 3.522(2) 4_455
O(3) C(1) 3.312(3) 2_556
O(3) C(2) 3.322(2) 2_556
O(3) C(3) 3.334(3) 3_656
O(3) O(3) 3.343(3) 3_656
O(3) C(10) 3.501(3) 3_656
C(7) C(12) 3.527(3) 1_545
C(7) C(11) 3.581(3) 2_545

loop_
_geom_torsion_atom_site_label_1
_geom_torsion_atom_site_label_2
_geom_torsion_atom_site_label_3
_geom_torsion_atom_site_label_4
_geom_torsion
_geom_torsion_publ_flag
Ru(1) C(4) C(5) C(6) -117.2(2) yes
Ru(1) C(4) C(11) C(10) 52.4(2) yes
Ru(1) C(5) C(4) C(11) 53.8(2) yes
Ru(1) C(5) C(4) C(12) -121.8(1) yes
Ru(1) C(5) C(6) C(7) -44.5(3) yes
Ru(1) C(10) C(9) C(8) 56.5(3) yes
Ru(1) C(10) C(11) C(4) -52.1(2) yes
Ru(1) C(11) C(4) C(5) -54.9(2) yes
Ru(1) C(11) C(4) C(12) 120.7(2) yes
Ru(1) C(11) C(10) C(9) 111.6(2) yes
O(1) C(1) Ru(1) C(2) 146(2) yes
O(1) C(1) Ru(1) C(3) -118(2) yes
O(1) C(1) Ru(1) C(4) 39(2) yes
O(1) C(1) Ru(1) C(5) 57(2) yes
O(1) C(1) Ru(1) C(10) -27(2) yes
O(1) C(1) Ru(1) C(11) -14(2) yes
O(2) C(2) Ru(1) C(1) -171(5) yes
O(2) C(2) Ru(1) C(3) 92(5) yes
O(2) C(2) Ru(1) C(4) -31(5) yes
O(2) C(2) Ru(1) C(5) -68(5) yes
O(2) C(2) Ru(1) C(10) -10(5) yes
O(2) C(2) Ru(1) C(11) -7(5) yes
O(3) C(3) Ru(1) C(1) -118(12) yes
O(3) C(3) Ru(1) C(2) -19(12) yes
O(3) C(3) Ru(1) C(4) 79(12) yes
O(3) C(3) Ru(1) C(5) 74(12) yes
O(3) C(3) Ru(1) C(10) 144(12) yes
O(3) C(3) Ru(1) C(11) 106(12) yes
C(1) Ru(1) C(4) C(5) 28.4(2) yes
C(1) Ru(1) C(4) C(11) -104.8(1) yes
C(1) Ru(1) C(4) C(12) 142.4(2) yes
C(1) Ru(1) C(5) C(4) -160.9(1) yes
C(1) Ru(1) C(5) C(6) -35.9(2) yes
C(1) Ru(1) C(10) C(9) 36.7(2) yes
C(1) Ru(1) C(10) C(11) 164.7(1) yes
C(1) Ru(1) C(11) C(4) 115.9(1) yes
C(1) Ru(1) C(11) C(10) -21.3(1) yes
C(2) Ru(1) C(4) C(5) -79.6(1) yes
C(2) Ru(1) C(4) C(11) 147.2(1) yes
C(2) Ru(1) C(4) C(12) 34.4(2) yes
C(2) Ru(1) C(5) C(4) 101.4(1) yes
C(2) Ru(1) C(5) C(6) -133.6(2) yes
C(2) Ru(1) C(10) C(9) -124.1(3) yes
C(2) Ru(1) C(10) C(11) 3.9(3) yes
C(2) Ru(1) C(11) C(4) -41.5(1) yes
C(2) Ru(1) C(11) C(10) -178.6(1) yes
C(3) Ru(1) C(4) C(5) -177.6(1) yes
C(3) Ru(1) C(4) C(11) 49.3(1) yes
C(3) Ru(1) C(4) C(12) -63.5(2) yes
C(3) Ru(1) C(5) C(4) 6.2(3) yes
C(3) Ru(1) C(5) C(6) 131.2(2) yes
C(3) Ru(1) C(10) C(9) 132.6(2) yes
C(3) Ru(1) C(10) C(11) -99.3(1) yes
C(3) Ru(1) C(11) C(4) -140.3(1) yes
C(3) Ru(1) C(11) C(10) 82.6(1) yes
C(4) Ru(1) C(5) C(6) 125.0(2) yes
C(4) Ru(1) C(10) C(9) -101.9(2) yes
C(4) Ru(1) C(10) C(11) 26.1(1) yes
C(4) Ru(1) C(11) C(10) -137.2(2) yes
C(4) C(5) Ru(1) C(10) -64.7(1) yes
C(4) C(5) Ru(1) C(11) -28.5(1) yes
C(4) C(5) C(6) C(7) 45.6(3) yes
C(4) C(11) Ru(1) C(5) 28.9(1) yes
C(4) C(11) Ru(1) C(10) 137.2(2) yes
C(4) C(11) C(10) C(9) 59.5(3) yes
C(5) Ru(1) C(4) C(11) -133.2(2) yes
C(5) Ru(1) C(4) C(12) 114.0(2) yes
C(5) Ru(1) C(10) C(9) -65.6(1) yes
C(5) Ru(1) C(10) C(11) 62.5(1) yes
C(5) Ru(1) C(11) C(10) -108.3(1) yes
C(5) C(4) Ru(1) C(10) 106.5(1) yes
C(5) C(4) Ru(1) C(11) 133.2(2) yes
C(5) C(4) C(11) C(10) -2.5(3) yes
C(5) C(6) C(7) C(8) 11.4(4) yes
C(6) C(5) Ru(1) C(10) 60.3(2) yes
C(6) C(5) Ru(1) C(11) 96.5(2) yes
C(6) C(5) C(4) C(11) -63.5(3) yes
C(6) C(5) C(4) C(12) 120.9(2) yes
C(6) C(7) C(8) C(9) -5.1(4) yes
C(7) C(8) C(9) C(10) -11.9(4) yes
C(8) C(9) C(10) C(11) -31.6(4) yes
C(9) C(10) Ru(1) C(11) -128.0(2) yes
C(10) Ru(1) C(4) C(11) -26.6(1) yes
C(10) Ru(1) C(4) C(12) -139.4(2) yes
C(10) C(11) C(4) C(12) 173.1(2) yes
C(11) Ru(1) C(4) C(12) -112.8(2) yes
C(11) Ru(1) C(4) C(12) -112.8(2) yes
